data_4113642
loop_
_publ_author_name
'Yasuhiro Ohki'
'Yusuke Sunada'
'Masaru Honda'
'Motomi Katada'
'Kazuyuki Tatsumi'

_publ_section_title
;
 Synthesis of the P-Cluster Inorganic Core of Nitrogenases
;
_journal_name_full 'Journal of the American Chemical Society'
_journal_page_first 4052
_journal_page_last 4053
_journal_paper_doi 10.1021/ja029383m
_journal_volume 125
_journal_year 2003
_chemical_formula_sum 'C41 H104 Fe8 N8 S9 Si8'
_chemical_formula_weight 1669.33
_space_group_IT_number 13
_symmetry_cell_setting monoclinic
_symmetry_Int_Tables_number 13
_symmetry_space_group_name_Hall '-P 2yc'
_symmetry_space_group_name_H-M 'P 1 2/c 1'
_cell_angle_alpha 90
_cell_angle_beta 100.6241(5)
_cell_angle_gamma 90
_cell_formula_units_Z 2
_cell_length_a 14.825(2)
_cell_length_b 10.574(1)
_cell_length_c 24.9363(6)
_cell_measurement_temperature 193.2
_cell_volume 3842.0(6)
_computing_cell_refinement D*TREK
_computing_data_collection D*TREK
_computing_data_reduction 'teXsan Ver. 1.11'
_computing_publication_material 'teXsan Ver. 1.11'
_computing_structure_refinement 'teXsan Ver. 1.10'
_computing_structure_solution SIR92
_diffrn_measurement_device_type 'Quantum CCD/Rigaku AFC7'
_diffrn_measurement_method \w
_diffrn_radiation_type 'Mo K\a'
_diffrn_radiation_wavelength 0.7107
_diffrn_reflns_limit_h_max 0
_diffrn_reflns_limit_h_min 0
_diffrn_reflns_limit_k_max 0
_diffrn_reflns_limit_k_min 0
_diffrn_reflns_limit_l_max 0
_diffrn_reflns_limit_l_min 0
_diffrn_reflns_number 9324
_exptl_absorpt_coefficient_mu 1.866
_exptl_absorpt_correction_type none
_exptl_crystal_colour blackj
_exptl_crystal_density_diffrn 1.443
_exptl_crystal_description block
_exptl_crystal_size_max 0.300
_exptl_crystal_size_mid 0.200
_exptl_crystal_size_min 0.200
_refine_diff_density_max 0.75
_refine_diff_density_min -0.37
_refine_ls_extinction_method none
_refine_ls_goodness_of_fit_ref 2.823
_refine_ls_hydrogen_treatment noref
_refine_ls_number_parameters 336
_refine_ls_number_reflns 6802
_refine_ls_R_factor_gt 0.0380
_refine_ls_shift/su_max 0.0016
_refine_ls_structure_factor_coef F
_refine_ls_weighting_details 'w = 1/[\s^2^(Fo) + 0.00010|Fo|^2^]'
_refine_ls_weighting_scheme calc
_refine_ls_wR_factor_ref 0.0433
_reflns_number_gt 6802
_reflns_number_total 0
_reflns_threshold_expression F^2^>2.0\s(F^2^)
_cod_data_source_file ja029383msi20030205_052413.cif
_cod_data_source_block Fe8S7(NTMS2)4(SCN2Me4)2_C6
_cod_original_cell_volume 3842.2(6)
_cod_original_formula_sum 'C41 H104 Fe8 N8 S9 Si8 '
_cod_database_code 4113642

loop_
_symmetry_equiv_pos_as_xyz
x,y,z
-x,y,1/2-z
-x,-y,-z
x,-y,1/2+z

loop_
_atom_site_label
_atom_site_type_symbol
_atom_site_fract_x
_atom_site_fract_y
_atom_site_fract_z
_atom_site_U_iso_or_equiv
_atom_site_adp_type
_atom_site_occupancy
_atom_site_calc_flag
_atom_site_refinement_flags
Fe(1) Fe 0.72132(3) 0.32013(4) 0.86004(2) 0.0234(1) Uani 1.00 d .
Fe(2) Fe 0.63148(3) 0.32982(4) 0.75034(2) 0.0220(1) Uani 1.00 d .
Fe(3) Fe 0.52812(3) 0.32412(4) 0.82894(2) 0.0215(1) Uani 1.00 d .
Fe(4) Fe 0.62594(3) 0.52713(4) 0.81473(2) 0.0233(1) Uani 1.00 d .
S(1) S 0.5000 0.45783(9) 0.7500 0.0206(2) Uani 1.00 d S
S(2) S 0.62872(5) 0.17048(7) 0.81205(3) 0.0251(2) Uani 1.00 d .
S(3) S 0.75557(5) 0.44482(7) 0.79172(3) 0.0280(2) Uani 1.00 d .
S(4) S 0.61899(5) 0.43993(7) 0.89644(3) 0.0257(2) Uani 1.00 d .
S(5) S 0.59683(6) 0.74099(7) 0.80117(3) 0.0306(2) Uani 1.00 d .
Si(1) Si 0.93058(6) 0.31419(9) 0.90449(4) 0.0358(3) Uani 1.00 d .
Si(2) Si 0.79591(7) 0.21383(9) 0.97470(4) 0.0364(3) Uani 1.00 d .
Si(3) Si 0.65041(6) 0.41714(9) 0.63018(4) 0.0305(2) Uani 1.00 d .
Si(4) Si 0.64633(7) 0.13885(9) 0.65763(4) 0.0355(3) Uani 1.00 d .
N(1) N 0.8233(2) 0.2645(2) 0.9138(1) 0.0286(7) Uani 1.00 d .
N(2) N 0.6081(2) 0.2942(2) 0.66780(9) 0.0233(6) Uani 1.00 d .
N(3) N 0.7640(2) 0.8320(2) 0.8364(1) 0.0409(8) Uani 1.00 d .
N(4) N 0.6799(2) 0.7900(3) 0.9037(1) 0.0358(8) Uani 1.00 d .
C(1) C 0.9408(3) 0.4898(4) 0.9057(2) 0.055(1) Uani 1.00 d .
C(2) C 1.0262(3) 0.2600(4) 0.9596(2) 0.064(1) Uani 1.00 d .
C(3) C 0.9572(2) 0.2493(4) 0.8394(2) 0.050(1) Uani 1.00 d .
C(4) C 0.6797(3) 0.1393(4) 0.9641(2) 0.048(1) Uani 1.00 d .
C(5) C 0.8761(3) 0.0903(4) 1.0107(2) 0.055(1) Uani 1.00 d .
C(6) C 0.7974(3) 0.3459(4) 1.0242(2) 0.061(1) Uani 1.00 d .
C(7) C 0.6292(2) 0.5781(3) 0.6553(1) 0.0354(9) Uani 1.00 d .
C(8) C 0.7777(2) 0.4045(4) 0.6360(2) 0.049(1) Uani 1.00 d .
C(9) C 0.5963(3) 0.4129(4) 0.5563(1) 0.046(1) Uani 1.00 d .
C(10) C 0.6496(4) 0.1060(4) 0.5847(2) 0.079(2) Uani 1.00 d .
C(11) C 0.5719(3) 0.0141(3) 0.6785(2) 0.045(1) Uani 1.00 d .
C(12) C 0.7653(3) 0.1139(4) 0.6976(2) 0.055(1) Uani 1.00 d .
C(13) C 0.6872(2) 0.7907(3) 0.8510(1) 0.0287(8) Uani 1.00 d .
C(14) C 0.7837(3) 0.8090(4) 0.7823(2) 0.055(1) Uani 1.00 d .
C(15) C 0.8231(3) 0.9280(4) 0.8678(2) 0.064(1) Uani 1.00 d .
C(16) C 0.5912(3) 0.7833(3) 0.9210(1) 0.043(1) Uani 1.00 d .
C(17) C 0.7589(3) 0.7599(4) 0.9467(2) 0.058(1) Uani 1.00 d .
C(18) C 1.0000 0.5471(9) 0.7500 0.137(5) Uani 1.00 d S
C(19) C 1.0000 0.6834(6) 0.7500 0.076(3) Uani 1.00 d S
C(20) C 1.0379(3) 0.7529(5) 0.7972(2) 0.083(2) Uani 1.00 d .
C(21) C 1.0372(3) 0.8812(6) 0.7979(2) 0.087(2) Uani 1.00 d .
C(22) C 1.0000 0.9415(7) 0.7500 0.086(3) Uani 1.00 d S
H(1) H 0.9978 0.5138 0.8968 0.0662 Uiso 1.00 calc .
H(2) H 0.8921 0.5252 0.8798 0.0662 Uiso 1.00 calc .
H(3) H 0.9369 0.5201 0.9411 0.0662 Uiso 1.00 calc .
H(4) H 1.0791 0.3110 0.9592 0.0763 Uiso 1.00 calc .
H(5) H 1.0082 0.2671 0.9939 0.0763 Uiso 1.00 calc .
H(6) H 1.0407 0.1742 0.9532 0.0763 Uiso 1.00 calc .
H(7) H 1.0070 0.2953 0.8297 0.0605 Uiso 1.00 calc .
H(8) H 0.9737 0.1628 0.8442 0.0605 Uiso 1.00 calc .
H(9) H 0.9049 0.2574 0.8113 0.0605 Uiso 1.00 calc .
H(10) H 0.6714 0.0879 0.9326 0.0573 Uiso 1.00 calc .
H(11) H 0.6342 0.2042 0.9596 0.0573 Uiso 1.00 calc .
H(12) H 0.6743 0.0898 0.9951 0.0573 Uiso 1.00 calc .
H(13) H 0.9276 0.1305 1.0323 0.0662 Uiso 1.00 calc .
H(14) H 0.8450 0.0410 1.0333 0.0662 Uiso 1.00 calc .
H(15) H 0.8962 0.0374 0.9844 0.0662 Uiso 1.00 calc .
H(16) H 0.7821 0.3134 1.0571 0.0738 Uiso 1.00 calc .
H(17) H 0.8568 0.3819 1.0318 0.0738 Uiso 1.00 calc .
H(18) H 0.7538 0.4075 1.0092 0.0738 Uiso 1.00 calc .
H(19) H 0.6454 0.6394 0.6309 0.0424 Uiso 1.00 calc .
H(20) H 0.6652 0.5900 0.6905 0.0424 Uiso 1.00 calc .
H(21) H 0.5660 0.5865 0.6570 0.0424 Uiso 1.00 calc .
H(22) H 0.7913 0.3370 0.6137 0.0586 Uiso 1.00 calc .
H(23) H 0.8048 0.3883 0.6729 0.0586 Uiso 1.00 calc .
H(24) H 0.8008 0.4813 0.6244 0.0586 Uiso 1.00 calc .
H(25) H 0.5377 0.3735 0.5522 0.0547 Uiso 1.00 calc .
H(26) H 0.5893 0.4966 0.5424 0.0547 Uiso 1.00 calc .
H(27) H 0.6342 0.3659 0.5366 0.0547 Uiso 1.00 calc .
H(28) H 0.6960 0.1560 0.5737 0.0934 Uiso 1.00 calc .
H(29) H 0.5919 0.1256 0.5631 0.0934 Uiso 1.00 calc .
H(30) H 0.6629 0.0188 0.5807 0.0934 Uiso 1.00 calc .
H(31) H 0.5626 0.0305 0.7146 0.0542 Uiso 1.00 calc .
H(32) H 0.5145 0.0136 0.6543 0.0542 Uiso 1.00 calc .
H(33) H 0.6008 -0.0660 0.6776 0.0542 Uiso 1.00 calc .
H(34) H 0.7825 0.0282 0.6947 0.0658 Uiso 1.00 calc .
H(35) H 0.8070 0.1670 0.6833 0.0658 Uiso 1.00 calc .
H(36) H 0.7665 0.1345 0.7348 0.0658 Uiso 1.00 calc .
H(37) H 0.8378 0.8531 0.7782 0.0661 Uiso 1.00 calc .
H(38) H 0.7926 0.7207 0.7777 0.0661 Uiso 1.00 calc .
H(39) H 0.7337 0.8373 0.7557 0.0661 Uiso 1.00 calc .
H(40) H 0.8853 0.9008 0.8733 0.0762 Uiso 1.00 calc .
H(41) H 0.8170 1.0056 0.8484 0.0762 Uiso 1.00 calc .
H(42) H 0.8054 0.9394 0.9022 0.0762 Uiso 1.00 calc .
H(43) H 0.5452 0.8172 0.8931 0.0517 Uiso 1.00 calc .
H(44) H 0.5936 0.8310 0.9535 0.0517 Uiso 1.00 calc .
H(45) H 0.5772 0.6978 0.9275 0.0517 Uiso 1.00 calc .
H(46) H 0.7685 0.8259 0.9728 0.0694 Uiso 1.00 calc .
H(47) H 0.7472 0.6829 0.9643 0.0694 Uiso 1.00 calc .
H(48) H 0.8122 0.7494 0.9311 0.0694 Uiso 1.00 calc .
H(49) H 0.9399 0.5114 0.7509 0.1457 Uiso 0.50 calc P
H(50) H 1.0190 0.5114 0.7179 0.1457 Uiso 0.50 calc P
H(51) H 1.0411 0.5114 0.7812 0.1457 Uiso 0.50 calc P
H(52) H 1.0659 0.7062 0.8308 0.1043 Uiso 1.00 calc .
H(53) H 1.0621 0.9291 0.8312 0.1078 Uiso 1.00 calc .
H(54) H 1.0000 1.0455 0.7500 0.0454 Uiso 1.00 calc S
Fe(3*) Fe 0.47188(3) 0.32412(4) 0.67106(2) 0.0215(1) Uani 1.00 d .
Fe(2*) Fe 0.36852(3) 0.32982(4) 0.74966(2) 0.0220(1) Uani 1.00 d .
N(2*) N 0.3919(2) 0.2942(2) 0.83220(9) 0.0233(6) Uani 1.00 d .
Fe(4*) Fe 0.37406(3) 0.52713(4) 0.68527(2) 0.0233(1) Uani 1.00 d .
H(49*) H 1.0601 0.5114 0.7491 0.1457 Uiso 0.50 calc P
H(50*) H 0.9810 0.5114 0.7821 0.1457 Uiso 0.50 calc P
H(51*) H 0.9589 0.5114 0.7188 0.1457 Uiso 0.50 calc P
C(20*) C 0.9621(3) 0.7529(5) 0.7028(2) 0.083(2) Uani 1.00 d .
C(21*) C 0.9628(3) 0.8812(6) 0.7021(2) 0.087(2) Uani 1.00 d .
S(2*) S 0.37128(5) 0.17048(7) 0.68795(3) 0.0251(2) Uani 1.00 d .
S(4*) S 0.38101(5) 0.43993(7) 0.60356(3) 0.0257(2) Uani 1.00 d .
S(3*) S 0.24443(5) 0.44482(7) 0.70828(3) 0.0280(2) Uani 1.00 d .
Si(3*) Si 0.34959(6) 0.41714(9) 0.86982(4) 0.0305(2) Uani 1.00 d .
Si(4*) Si 0.35367(7) 0.13885(9) 0.84237(4) 0.0355(3) Uani 1.00 d .
Fe(1*) Fe 0.27868(3) 0.32013(4) 0.63996(2) 0.0234(1) Uani 1.00 d .
S(5*) S 0.40317(6) 0.74099(7) 0.69883(3) 0.0306(2) Uani 1.00 d .
H(52*) H 0.9341 0.7062 0.6692 0.1043 Uiso 1.00 calc .
H(53*) H 0.9379 0.9291 0.6688 0.1078 Uiso 1.00 calc .
C(7*) C 0.3708(2) 0.5781(3) 0.8447(1) 0.0354(9) Uani 1.00 d .
C(8*) C 0.2223(2) 0.4045(4) 0.8640(2) 0.049(1) Uani 1.00 d .
C(9*) C 0.4037(3) 0.4129(4) 0.9437(1) 0.046(1) Uani 1.00 d .
C(10*) C 0.3504(4) 0.1060(4) 0.9153(2) 0.079(2) Uani 1.00 d .
C(11*) C 0.4281(3) 0.0141(3) 0.8215(2) 0.045(1) Uani 1.00 d .
C(12*) C 0.2347(3) 0.1139(4) 0.8024(2) 0.055(1) Uani 1.00 d .
N(1*) N 0.1767(2) 0.2645(2) 0.5862(1) 0.0286(7) Uani 1.00 d .
C(13*) C 0.3128(2) 0.7907(3) 0.6490(1) 0.0287(8) Uani 1.00 d .
H(19*) H 0.3546 0.6394 0.8691 0.0424 Uiso 1.00 calc .
H(20*) H 0.3348 0.5900 0.8095 0.0424 Uiso 1.00 calc .
H(21*) H 0.4340 0.5865 0.8430 0.0424 Uiso 1.00 calc .
H(22*) H 0.2087 0.3370 0.8863 0.0586 Uiso 1.00 calc .
H(23*) H 0.1952 0.3883 0.8271 0.0586 Uiso 1.00 calc .
H(24*) H 0.1992 0.4813 0.8756 0.0586 Uiso 1.00 calc .
H(25*) H 0.4623 0.3735 0.9478 0.0547 Uiso 1.00 calc .
H(26*) H 0.4107 0.4966 0.9576 0.0547 Uiso 1.00 calc .
H(27*) H 0.3658 0.3659 0.9634 0.0547 Uiso 1.00 calc .
H(28*) H 0.3040 0.1560 0.9263 0.0934 Uiso 1.00 calc .
H(29*) H 0.4081 0.1256 0.9369 0.0934 Uiso 1.00 calc .
H(30*) H 0.3371 0.0188 0.9193 0.0934 Uiso 1.00 calc .
H(31*) H 0.4374 0.0305 0.7854 0.0542 Uiso 1.00 calc .
H(32*) H 0.4855 0.0136 0.8457 0.0542 Uiso 1.00 calc .
H(33*) H 0.3992 -0.0660 0.8224 0.0542 Uiso 1.00 calc .
H(34*) H 0.2175 0.0282 0.8053 0.0658 Uiso 1.00 calc .
H(35*) H 0.1930 0.1670 0.8167 0.0658 Uiso 1.00 calc .
H(36*) H 0.2335 0.1345 0.7652 0.0658 Uiso 1.00 calc .
Si(1*) Si 0.06942(6) 0.31419(9) 0.59551(4) 0.0358(3) Uani 1.00 d .
Si(2*) Si 0.20409(7) 0.21383(9) 0.52530(4) 0.0364(3) Uani 1.00 d .
N(3*) N 0.2360(2) 0.8320(2) 0.6636(1) 0.0409(8) Uani 1.00 d .
N(4*) N 0.3201(2) 0.7900(3) 0.5963(1) 0.0358(8) Uani 1.00 d .
C(1*) C 0.0592(3) 0.4898(4) 0.5943(2) 0.055(1) Uani 1.00 d .
C(2*) C -0.0262(3) 0.2600(4) 0.5404(2) 0.064(1) Uani 1.00 d .
C(3*) C 0.0428(2) 0.2493(4) 0.6606(2) 0.050(1) Uani 1.00 d .
C(4*) C 0.3203(3) 0.1393(4) 0.5359(2) 0.048(1) Uani 1.00 d .
C(5*) C 0.1239(3) 0.0903(4) 0.4893(2) 0.055(1) Uani 1.00 d .
C(6*) C 0.2026(3) 0.3459(4) 0.4758(2) 0.061(1) Uani 1.00 d .
C(14*) C 0.2163(3) 0.8090(4) 0.7177(2) 0.055(1) Uani 1.00 d .
C(15*) C 0.1769(3) 0.9280(4) 0.6322(2) 0.064(1) Uani 1.00 d .
C(16*) C 0.4088(3) 0.7833(3) 0.5790(1) 0.043(1) Uani 1.00 d .
C(17*) C 0.2411(3) 0.7599(4) 0.5533(2) 0.058(1) Uani 1.00 d .
H(1*) H 0.0022 0.5138 0.6032 0.0662 Uiso 1.00 calc .
H(2*) H 0.1079 0.5252 0.6202 0.0662 Uiso 1.00 calc .
H(3*) H 0.0631 0.5201 0.5589 0.0662 Uiso 1.00 calc .
H(4*) H -0.0791 0.3110 0.5408 0.0763 Uiso 1.00 calc .
H(5*) H -0.0082 0.2671 0.5061 0.0763 Uiso 1.00 calc .
H(6*) H -0.0407 0.1742 0.5468 0.0763 Uiso 1.00 calc .
H(7*) H -0.0070 0.2953 0.6703 0.0605 Uiso 1.00 calc .
H(8*) H 0.0263 0.1628 0.6558 0.0605 Uiso 1.00 calc .
H(9*) H 0.0951 0.2574 0.6887 0.0605 Uiso 1.00 calc .
H(10*) H 0.3286 0.0879 0.5674 0.0573 Uiso 1.00 calc .
H(11*) H 0.3658 0.2042 0.5404 0.0573 Uiso 1.00 calc .
H(12*) H 0.3257 0.0898 0.5049 0.0573 Uiso 1.00 calc .
H(13*) H 0.0724 0.1305 0.4677 0.0662 Uiso 1.00 calc .
H(14*) H 0.1550 0.0410 0.4667 0.0662 Uiso 1.00 calc .
H(15*) H 0.1038 0.0374 0.5156 0.0662 Uiso 1.00 calc .
H(16*) H 0.2179 0.3134 0.4429 0.0738 Uiso 1.00 calc .
H(17*) H 0.1432 0.3819 0.4682 0.0738 Uiso 1.00 calc .
H(18*) H 0.2462 0.4075 0.4908 0.0738 Uiso 1.00 calc .
H(37*) H 0.1622 0.8531 0.7218 0.0661 Uiso 1.00 calc .
H(38*) H 0.2074 0.7207 0.7223 0.0661 Uiso 1.00 calc .
H(39*) H 0.2663 0.8373 0.7443 0.0661 Uiso 1.00 calc .
H(40*) H 0.1147 0.9008 0.6267 0.0762 Uiso 1.00 calc .
H(41*) H 0.1830 1.0056 0.6516 0.0762 Uiso 1.00 calc .
H(42*) H 0.1946 0.9394 0.5978 0.0762 Uiso 1.00 calc .
H(43*) H 0.4548 0.8172 0.6069 0.0517 Uiso 1.00 calc .
H(44*) H 0.4064 0.8310 0.5465 0.0517 Uiso 1.00 calc .
H(45*) H 0.4228 0.6978 0.5725 0.0517 Uiso 1.00 calc .
H(46*) H 0.2315 0.8259 0.5272 0.0694 Uiso 1.00 calc .
H(47*) H 0.2528 0.6829 0.5357 0.0694 Uiso 1.00 calc .
H(48*) H 0.1878 0.7494 0.5689 0.0694 Uiso 1.00 calc .

loop_
_atom_site_aniso_label
_atom_site_aniso_U_11
_atom_site_aniso_U_22
_atom_site_aniso_U_33
_atom_site_aniso_U_12
_atom_site_aniso_U_13
_atom_site_aniso_U_23
Fe(1) 0.0191(2) 0.0270(2) 0.0219(2) 0.0019(2) -0.0020(2) 0.0014(2)
Fe(2) 0.0184(2) 0.0283(2) 0.0183(2) 0.0022(2) 0.0006(2) 0.0004(2)
Fe(3) 0.0183(2) 0.0258(2) 0.0196(2) -0.0003(2) 0.0010(2) 0.0008(2)
Fe(4) 0.0198(2) 0.0244(2) 0.0235(2) -0.0009(2) -0.0016(2) 0.0002(2)
S(1) 0.0164(5) 0.0254(5) 0.0183(5) 0.0000 -0.0010(4) 0.0000
S(2) 0.0258(4) 0.0238(4) 0.0244(4) 0.0015(3) 0.0011(3) -0.0001(3)
S(3) 0.0186(4) 0.0353(4) 0.0290(4) -0.0015(3) 0.0012(3) 0.0042(3)
S(4) 0.0246(4) 0.0297(4) 0.0211(4) 0.0012(3) -0.0003(3) -0.0021(3)
S(5) 0.0313(4) 0.0263(4) 0.0304(4) -0.0004(3) -0.0043(3) 0.0032(3)
Si(1) 0.0224(4) 0.0364(5) 0.0440(6) 0.0019(4) -0.0058(4) -0.0015(4)
Si(2) 0.0400(5) 0.0386(5) 0.0270(5) 0.0081(4) -0.0031(4) 0.0023(4)
Si(3) 0.0259(4) 0.0417(5) 0.0251(5) 0.0020(4) 0.0076(4) 0.0060(4)
Si(4) 0.0400(5) 0.0352(5) 0.0331(5) 0.0101(4) 0.0114(4) -0.0039(4)
N(1) 0.024(1) 0.031(1) 0.027(1) 0.004(1) -0.006(1) 0.000(1)
N(2) 0.022(1) 0.029(1) 0.019(1) 0.004(1) 0.0035(10) 0.000(1)
N(3) 0.032(2) 0.034(2) 0.055(2) -0.008(1) 0.005(1) -0.008(1)
N(4) 0.036(2) 0.039(1) 0.029(2) 0.001(1) -0.005(1) -0.002(1)
C(1) 0.046(2) 0.050(2) 0.062(3) -0.011(2) -0.008(2) -0.006(2)
C(2) 0.031(2) 0.072(3) 0.079(3) 0.004(2) -0.014(2) 0.013(2)
C(3) 0.034(2) 0.056(2) 0.063(3) 0.000(2) 0.015(2) -0.004(2)
C(4) 0.051(2) 0.053(2) 0.041(2) 0.002(2) 0.009(2) 0.021(2)
C(5) 0.057(3) 0.051(2) 0.050(2) 0.011(2) -0.010(2) 0.012(2)
C(6) 0.069(3) 0.073(3) 0.038(2) 0.016(2) 0.001(2) -0.016(2)
C(7) 0.035(2) 0.038(2) 0.034(2) -0.006(1) 0.009(1) 0.010(1)
C(8) 0.032(2) 0.067(3) 0.053(2) 0.004(2) 0.018(2) 0.019(2)
C(9) 0.046(2) 0.067(2) 0.026(2) 0.003(2) 0.010(2) 0.012(2)
C(10) 0.126(5) 0.064(3) 0.052(3) 0.028(3) 0.031(3) -0.012(2)
C(11) 0.046(2) 0.029(2) 0.058(2) 0.005(2) 0.005(2) -0.012(2)
C(12) 0.042(2) 0.052(2) 0.074(3) 0.018(2) 0.021(2) 0.010(2)
C(13) 0.029(2) 0.021(1) 0.034(2) 0.000(1) 0.000(1) 0.002(1)
C(14) 0.053(3) 0.057(2) 0.062(3) -0.014(2) 0.027(2) -0.005(2)
C(15) 0.046(2) 0.058(3) 0.086(3) -0.024(2) 0.009(2) -0.016(2)
C(16) 0.050(2) 0.043(2) 0.037(2) 0.001(2) 0.012(2) -0.004(2)
C(17) 0.054(3) 0.066(3) 0.044(2) 0.005(2) -0.017(2) -0.002(2)
C(18) 0.106(7) 0.108(7) 0.21(1) 0.0000 0.061(8) 0.0000
C(19) 0.059(4) 0.047(3) 0.136(7) 0.0000 0.052(5) 0.0000
C(20) 0.055(3) 0.093(4) 0.109(5) -0.008(3) 0.033(3) -0.002(3)
C(21) 0.062(3) 0.094(4) 0.118(5) -0.027(3) 0.049(3) -0.018(4)
C(22) 0.070(5) 0.083(5) 0.122(8) 0.0000 0.057(5) 0.0000
Fe(3*) 0.0183(2) 0.0258(2) 0.0196(2) 0.0003(2) 0.0010(2) -0.0008(2)
Fe(2*) 0.0184(2) 0.0283(2) 0.0183(2) -0.0022(2) 0.0006(2) -0.0004(2)
N(2*) 0.022(1) 0.029(1) 0.019(1) -0.004(1) 0.0035(10) 0.000(1)
Fe(4*) 0.0198(2) 0.0244(2) 0.0235(2) 0.0009(2) -0.0016(2) -0.0002(2)
C(20*) 0.055(3) 0.093(4) 0.109(5) 0.008(3) 0.033(3) 0.002(3)
C(21*) 0.062(3) 0.094(4) 0.118(5) 0.027(3) 0.049(3) 0.018(4)
S(2*) 0.0258(4) 0.0238(4) 0.0244(4) -0.0015(3) 0.0011(3) 0.0001(3)
S(4*) 0.0246(4) 0.0297(4) 0.0211(4) -0.0012(3) -0.0003(3) 0.0021(3)
S(3*) 0.0186(4) 0.0353(4) 0.0290(4) 0.0015(3) 0.0012(3) -0.0042(3)
Si(3*) 0.0259(4) 0.0417(5) 0.0251(5) -0.0020(4) 0.0076(4) -0.0060(4)
Si(4*) 0.0400(5) 0.0352(5) 0.0331(5) -0.0101(4) 0.0114(4) 0.0039(4)
Fe(1*) 0.0191(2) 0.0270(2) 0.0219(2) -0.0019(2) -0.0020(2) -0.0014(2)
S(5*) 0.0313(4) 0.0263(4) 0.0304(4) 0.0004(3) -0.0043(3) -0.0032(3)
C(7*) 0.035(2) 0.038(2) 0.034(2) 0.006(1) 0.009(1) -0.010(1)
C(8*) 0.032(2) 0.067(3) 0.053(2) -0.004(2) 0.018(2) -0.019(2)
C(9*) 0.046(2) 0.067(2) 0.026(2) -0.003(2) 0.010(2) -0.012(2)
C(10*) 0.126(5) 0.064(3) 0.052(3) -0.028(3) 0.031(3) 0.012(2)
C(11*) 0.046(2) 0.029(2) 0.058(2) -0.005(2) 0.005(2) 0.012(2)
C(12*) 0.042(2) 0.052(2) 0.074(3) -0.018(2) 0.021(2) -0.010(2)
N(1*) 0.024(1) 0.031(1) 0.027(1) -0.004(1) -0.006(1) 0.000(1)
C(13*) 0.029(2) 0.021(1) 0.034(2) 0.000(1) 0.000(1) -0.002(1)
Si(1*) 0.0224(4) 0.0364(5) 0.0440(6) -0.0019(4) -0.0058(4) 0.0015(4)
Si(2*) 0.0400(5) 0.0386(5) 0.0270(5) -0.0081(4) -0.0031(4) -0.0023(4)
N(3*) 0.032(2) 0.034(2) 0.055(2) 0.008(1) 0.005(1) 0.008(1)
N(4*) 0.036(2) 0.039(1) 0.029(2) -0.001(1) -0.005(1) 0.002(1)
C(1*) 0.046(2) 0.050(2) 0.062(3) 0.011(2) -0.008(2) 0.006(2)
C(2*) 0.031(2) 0.072(3) 0.079(3) -0.004(2) -0.014(2) -0.013(2)
C(3*) 0.034(2) 0.056(2) 0.063(3) 0.000(2) 0.015(2) 0.004(2)
C(4*) 0.051(2) 0.053(2) 0.041(2) -0.002(2) 0.009(2) -0.021(2)
C(5*) 0.057(3) 0.051(2) 0.050(2) -0.011(2) -0.010(2) -0.012(2)
C(6*) 0.069(3) 0.073(3) 0.038(2) -0.016(2) 0.001(2) 0.016(2)
C(14*) 0.053(3) 0.057(2) 0.062(3) 0.014(2) 0.027(2) 0.005(2)
C(15*) 0.046(2) 0.058(3) 0.086(3) 0.024(2) 0.009(2) 0.016(2)
C(16*) 0.050(2) 0.043(2) 0.037(2) -0.001(2) 0.012(2) 0.004(2)
C(17*) 0.054(3) 0.066(3) 0.044(2) -0.005(2) -0.017(2) 0.002(2)

loop_
_atom_type_symbol
_atom_type_description
_atom_type_scat_dispersion_real
_atom_type_scat_dispersion_imag
_atom_type_scat_source
C C 0.003 0.002
;International Tables for Crystallography
(1992, Vol. C, Tables 4.2.6.8 and 6.1.1.1)
;
H H 0.000 0.000
;International Tables for Crystallography
(1992, Vol. C, Table 6.1.1.2)
;
S S 0.125 0.123
;International Tables for Crystallography
(1992, Vol. C, Tables 4.2.6.8 and 6.1.1.1)
;
Fe Fe 0.346 0.844
;International Tables for Crystallography
(1992, Vol. C, Tables 4.2.6.8 and 6.1.1.1)
;
N N 0.006 0.003
;International Tables for Crystallography
(1992, Vol. C, Tables 4.2.6.8 and 6.1.1.1)
;
Si Si 0.082 0.070
;International Tables for Crystallography
(1992, Vol. C, Tables 4.2.6.8 and 6.1.1.1)
;

loop_
_geom_angle_atom_site_label_1
_geom_angle_atom_site_label_2
_geom_angle_atom_site_label_3
_geom_angle
_geom_angle_site_symmetry_1
_geom_angle_site_symmetry_2
_geom_angle_site_symmetry_3
_geom_angle_publ_flag
Fe(4) Fe(1) S(2) 97.07(2) . . 0_555 yes
Fe(4) Fe(1) S(3) 53.06(2) . . 0_555 yes
Fe(4) Fe(1) S(4) 52.46(2) . . 0_555 yes
Fe(4) Fe(1) N(1) 144.56(7) . . 0_555 yes
S(2) Fe(1) S(3) 101.77(3) . . 0_555 yes
S(2) Fe(1) S(4) 102.30(3) . . 0_555 yes
S(2) Fe(1) N(1) 118.29(8) . . 0_555 yes
S(3) Fe(1) S(4) 103.36(3) . . 0_555 yes
S(3) Fe(1) N(1) 116.32(8) . . 0_555 yes
S(4) Fe(1) N(1) 112.75(8) . . 0_555 yes
Fe(3) Fe(2) Fe(3) 89.61(2) . 2_656 0_555 yes
Fe(3) Fe(2) Fe(4) 59.45(1) . . 0_555 yes
Fe(3) Fe(2) S(1) 55.93(2) . . 0_555 yes
Fe(3) Fe(2) S(2) 54.03(2) . . 0_555 yes
Fe(3) Fe(2) S(3) 101.61(3) . . 0_555 yes
Fe(3) Fe(2) N(2) 135.08(7) . . 0_555 yes
Fe(3) Fe(2) Fe(4) 109.28(2) 2_656 . 0_555 yes
Fe(3) Fe(2) S(1) 54.61(2) 2_656 . 0_555 yes
Fe(3) Fe(2) S(2) 110.04(3) 2_656 . 0_555 yes
Fe(3) Fe(2) S(3) 146.92(3) 2_656 . 0_555 yes
Fe(3) Fe(2) N(2) 47.40(7) 2_656 . 0_555 yes
Fe(4) Fe(2) S(1) 55.54(2) . . 0_555 yes
Fe(4) Fe(2) S(2) 99.57(2) . . 0_555 yes
Fe(4) Fe(2) S(3) 54.45(2) . . 0_555 yes
Fe(4) Fe(2) N(2) 137.20(7) . . 0_555 yes
S(1) Fe(2) S(2) 107.83(3) . . 0_555 yes
S(1) Fe(2) S(3) 106.88(3) . . 0_555 yes
S(1) Fe(2) N(2) 96.56(6) . . 0_555 yes
S(2) Fe(2) S(3) 101.59(3) . . 0_555 yes
S(2) Fe(2) N(2) 121.16(7) . . 0_555 yes
S(3) Fe(2) N(2) 121.45(7) . . 0_555 yes
Fe(2) Fe(3) Fe(2) 90.33(2) . 2_656 0_555 yes
Fe(2) Fe(3) Fe(4) 59.17(2) . . 0_555 yes
Fe(2) Fe(3) S(1) 55.05(1) . . 0_555 yes
Fe(2) Fe(3) S(2) 53.73(2) . . 0_555 yes
Fe(2) Fe(3) S(4) 100.64(3) . . 0_555 yes
Fe(2) Fe(3) N(2) 136.31(7) . 2_656 0_555 yes
Fe(2) Fe(3) Fe(4) 107.53(2) 2_656 . 0_555 yes
Fe(2) Fe(3) S(1) 53.77(1) 2_656 . 0_555 yes
Fe(2) Fe(3) S(2) 112.33(3) 2_656 . 0_555 yes
Fe(2) Fe(3) S(4) 144.20(3) 2_656 . 0_555 yes
Fe(2) Fe(3) N(2) 47.31(6) 2_656 2_656 0_555 yes
Fe(4) Fe(3) S(1) 55.19(2) . . 0_555 yes
Fe(4) Fe(3) S(2) 99.13(3) . . 0_555 yes
Fe(4) Fe(3) S(4) 53.61(2) . . 0_555 yes
Fe(4) Fe(3) N(2) 133.94(7) . 2_656 0_555 yes
S(1) Fe(3) S(2) 106.70(3) . . 0_555 yes
S(1) Fe(3) S(4) 106.03(3) . . 0_555 yes
S(1) Fe(3) N(2) 95.72(7) . 2_656 0_555 yes
S(2) Fe(3) S(4) 101.42(3) . . 0_555 yes
S(2) Fe(3) N(2) 124.96(7) . 2_656 0_555 yes
S(4) Fe(3) N(2) 119.86(7) . 2_656 0_555 yes
Fe(1) Fe(4) Fe(2) 63.10(2) . . 0_555 yes
Fe(1) Fe(4) Fe(3) 63.29(2) . . 0_555 yes
Fe(1) Fe(4) S(1) 108.61(3) . . 0_555 yes
Fe(1) Fe(4) S(3) 53.28(2) . . 0_555 yes
Fe(1) Fe(4) S(4) 53.56(2) . . 0_555 yes
Fe(1) Fe(4) S(5) 155.56(3) . . 0_555 yes
Fe(2) Fe(4) Fe(3) 61.38(2) . . 0_555 yes
Fe(2) Fe(4) S(1) 56.36(2) . . 0_555 yes
Fe(2) Fe(4) S(3) 54.77(2) . . 0_555 yes
Fe(2) Fe(4) S(4) 103.75(2) . . 0_555 yes
Fe(2) Fe(4) S(5) 135.08(3) . . 0_555 yes
Fe(3) Fe(4) S(1) 56.91(2) . . 0_555 yes
Fe(3) Fe(4) S(3) 103.42(3) . . 0_555 yes
Fe(3) Fe(4) S(4) 55.33(2) . . 0_555 yes
Fe(3) Fe(4) S(5) 135.95(3) . . 0_555 yes
S(1) Fe(4) S(3) 107.96(3) . . 0_555 yes
S(1) Fe(4) S(4) 109.29(3) . . 0_555 yes
S(1) Fe(4) S(5) 95.81(3) . . 0_555 yes
S(3) Fe(4) S(4) 104.63(3) . . 0_555 yes
S(3) Fe(4) S(5) 118.66(3) . . 0_555 yes
S(4) Fe(4) S(5) 119.52(3) . . 0_555 yes
Fe(2) S(1) Fe(2) 110.40(4) . 2_656 0_555 yes
Fe(2) S(1) Fe(3) 69.02(2) . . 0_555 yes
Fe(2) S(1) Fe(3) 71.62(2) . 2_656 0_555 yes
Fe(2) S(1) Fe(4) 68.10(2) . . 0_555 yes
Fe(2) S(1) Fe(4) 136.81(2) . 2_656 0_555 yes
Fe(2) S(1) Fe(3) 71.62(2) 2_656 . 0_555 yes
Fe(2) S(1) Fe(3) 69.02(2) 2_656 2_656 0_555 yes
Fe(2) S(1) Fe(4) 136.81(2) 2_656 . 0_555 yes
Fe(2) S(1) Fe(4) 68.10(2) 2_656 2_656 0_555 yes
Fe(3) S(1) Fe(3) 107.70(4) . 2_656 0_555 yes
Fe(3) S(1) Fe(4) 67.90(1) . . 0_555 yes
Fe(3) S(1) Fe(4) 138.10(2) . 2_656 0_555 yes
Fe(3) S(1) Fe(4) 138.10(2) 2_656 . 0_555 yes
Fe(3) S(1) Fe(4) 67.90(1) 2_656 2_656 0_555 yes
Fe(4) S(1) Fe(4) 143.64(5) . 2_656 0_555 yes
Fe(1) S(2) Fe(2) 76.02(3) . . 0_555 yes
Fe(1) S(2) Fe(3) 76.21(3) . . 0_555 yes
Fe(2) S(2) Fe(3) 72.24(2) . . 0_555 yes
Fe(1) S(3) Fe(2) 76.03(3) . . 0_555 yes
Fe(1) S(3) Fe(4) 73.66(3) . . 0_555 yes
Fe(2) S(3) Fe(4) 70.78(3) . . 0_555 yes
Fe(1) S(4) Fe(3) 75.94(3) . . 0_555 yes
Fe(1) S(4) Fe(4) 73.98(3) . . 0_555 yes
Fe(3) S(4) Fe(4) 71.06(3) . . 0_555 yes
Fe(4) S(5) C(13) 95.33(10) . . 0_555 yes
N(1) Si(1) C(1) 112.0(2) . . 0_555 yes
N(1) Si(1) C(2) 113.5(2) . . 0_555 yes
N(1) Si(1) C(3) 110.6(1) . . 0_555 yes
C(1) Si(1) C(2) 104.2(2) . . 0_555 yes
C(1) Si(1) C(3) 110.5(2) . . 0_555 yes
C(2) Si(1) C(3) 105.8(2) . . 0_555 yes
N(1) Si(2) C(4) 111.5(1) . . 0_555 yes
N(1) Si(2) C(5) 113.9(2) . . 0_555 yes
N(1) Si(2) C(6) 112.0(2) . . 0_555 yes
C(4) Si(2) C(5) 105.0(2) . . 0_555 yes
C(4) Si(2) C(6) 107.9(2) . . 0_555 yes
C(5) Si(2) C(6) 106.0(2) . . 0_555 yes
N(2) Si(3) C(7) 113.1(1) . . 0_555 yes
N(2) Si(3) C(8) 110.8(1) . . 0_555 yes
N(2) Si(3) C(9) 111.9(1) . . 0_555 yes
C(7) Si(3) C(8) 105.6(2) . . 0_555 yes
C(7) Si(3) C(9) 106.5(2) . . 0_555 yes
C(8) Si(3) C(9) 108.6(2) . . 0_555 yes
N(2) Si(4) C(10) 112.3(2) . . 0_555 yes
N(2) Si(4) C(11) 113.4(1) . . 0_555 yes
N(2) Si(4) C(12) 110.4(2) . . 0_555 yes
C(10) Si(4) C(11) 105.4(2) . . 0_555 yes
C(10) Si(4) C(12) 107.5(2) . . 0_555 yes
C(11) Si(4) C(12) 107.4(2) . . 0_555 yes
Fe(1) N(1) Si(1) 116.0(1) . . 0_555 yes
Fe(1) N(1) Si(2) 115.2(1) . . 0_555 yes
Si(1) N(1) Si(2) 125.7(1) . . 0_555 yes
Fe(2) N(2) Fe(3) 85.29(9) . 2_656 0_555 yes
Fe(2) N(2) Si(3) 112.5(1) . . 0_555 yes
Fe(2) N(2) Si(4) 108.3(1) . . 0_555 yes
Fe(3) N(2) Si(3) 110.5(1) 2_656 . 0_555 yes
Fe(3) N(2) Si(4) 119.3(1) 2_656 . 0_555 yes
Si(3) N(2) Si(4) 116.6(1) . . 0_555 yes
C(13) N(3) C(14) 121.8(3) . . 0_555 yes
C(13) N(3) C(15) 122.6(3) . . 0_555 yes
C(14) N(3) C(15) 114.0(3) . . 0_555 yes
C(13) N(4) C(16) 122.0(3) . . 0_555 yes
C(13) N(4) C(17) 121.4(3) . . 0_555 yes
C(16) N(4) C(17) 114.5(3) . . 0_555 yes
S(5) C(13) N(3) 119.4(3) . . 0_555 yes
S(5) C(13) N(4) 120.8(2) . . 0_555 yes
N(3) C(13) N(4) 119.8(3) . . 0_555 yes
C(18) C(19) C(20) 121.3(3) . . 0_555 yes
C(18) C(19) C(20) 121.3(3) . 2_756 0_555 yes
C(20) C(19) C(20) 117.3(6) . 2_756 0_555 yes
C(19) C(20) C(21) 121.8(6) . . 0_555 yes
C(20) C(21) C(22) 117.1(6) . . 0_555 yes
C(21) C(22) C(21) 124.7(8) . 2_756 0_555 yes

loop_
_geom_bond_atom_site_label_1
_geom_bond_atom_site_label_2
_geom_bond_distance
_geom_bond_site_symmetry_2
_geom_bond_publ_flag
Fe(1) Fe(4) 2.7346(6) . yes
Fe(1) S(2) 2.2837(8) . yes
Fe(1) S(3) 2.2842(9) . yes
Fe(1) S(4) 2.2887(8) . yes
Fe(1) N(1) 1.920(2) . yes
Fe(2) Fe(3) 2.7020(6) . yes
Fe(2) Fe(3) 2.7903(6) 2_656 yes
Fe(2) Fe(4) 2.6433(6) . yes
Fe(2) S(1) 2.3719(7) . yes
Fe(2) S(2) 2.2874(8) . yes
Fe(2) S(3) 2.2865(8) . yes
Fe(2) N(2) 2.058(2) . yes
Fe(3) Fe(4) 2.6507(6) . yes
Fe(3) S(1) 2.3969(7) . yes
Fe(3) S(2) 2.2962(8) . yes
Fe(3) S(4) 2.3048(8) . yes
Fe(3) N(2) 2.061(2) 2_656 yes
Fe(4) S(1) 2.3489(5) . yes
Fe(4) S(3) 2.2775(9) . yes
Fe(4) S(4) 2.2560(8) . yes
Fe(4) S(5) 2.3153(8) . yes
S(5) C(13) 1.732(3) . yes
Si(1) N(1) 1.731(3) . yes
Si(1) C(1) 1.862(4) . yes
Si(1) C(2) 1.873(4) . yes
Si(1) C(3) 1.870(4) . yes
Si(2) N(1) 1.727(3) . yes
Si(2) C(4) 1.868(4) . yes
Si(2) C(5) 1.880(4) . yes
Si(2) C(6) 1.862(4) . yes
Si(3) N(2) 1.783(3) . yes
Si(3) C(7) 1.860(3) . yes
Si(3) C(8) 1.870(4) . yes
Si(3) C(9) 1.869(4) . yes
Si(4) N(2) 1.771(2) . yes
Si(4) C(10) 1.861(4) . yes
Si(4) C(11) 1.855(4) . yes
Si(4) C(12) 1.878(4) . yes
N(3) C(13) 1.331(4) . yes
N(3) C(14) 1.454(5) . yes
N(3) C(15) 1.468(4) . yes
N(4) C(13) 1.339(4) . yes
N(4) C(16) 1.460(5) . yes
N(4) C(17) 1.470(4) . yes
C(18) C(19) 1.44(1) . yes
C(19) C(20) 1.413(6) . yes
C(19) C(20) 1.413(6) 2_756 yes
C(20) C(21) 1.357(7) . yes
C(21) C(22) 1.376(7) . yes

loop_
_geom_contact_atom_site_label_1
_geom_contact_atom_site_label_2
_geom_contact_distance
_geom_contact_site_symmetry_2
Fe(1) Fe(4) 2.7346(6) .
Fe(2) Fe(3) 2.7020(6) .
Fe(2) Fe(3) 2.7903(6) 2_656
Fe(2) Fe(4) 2.6433(6) .
Fe(3) Fe(4) 2.6507(6) .
C(2) C(17) 3.592(5) 3_767

loop_
_geom_torsion_atom_site_label_1
_geom_torsion_atom_site_label_2
_geom_torsion_atom_site_label_3
_geom_torsion_atom_site_label_4
_geom_torsion
_geom_torsion_site_symmetry_1
_geom_torsion_site_symmetry_2
_geom_torsion_site_symmetry_3
_geom_torsion_site_symmetry_4
_geom_torsion_publ_flag
Fe(1) Fe(4) Fe(2) Fe(3) 72.70(2) 0_555 24_1 5_555 56_7 yes
Fe(1) Fe(4) Fe(2) Fe(3) 150.30(2) 0_555 24_1 5_555 56_7 yes
Fe(1) Fe(4) Fe(2) S(1) 140.12(2) 0_555 24_1 5_555 56_7 yes
Fe(1) Fe(4) Fe(2) S(2) 35.01(2) 0_555 24_1 5_555 56_7 yes
Fe(1) Fe(4) Fe(2) S(3) -62.45(3) 0_555 24_1 5_555 56_7 yes
Fe(1) Fe(4) Fe(2) N(2) -162.4(1) 0_555 24_1 5_555 56_7 yes
Fe(1) Fe(4) Fe(3) Fe(2) -72.40(2) 0_555 24_1 5_555 56_7 yes
Fe(1) Fe(4) Fe(3) Fe(2) -151.95(2) 0_555 24_1 5_555 56_7 yes
Fe(1) Fe(4) Fe(3) S(1) -138.97(2) 0_555 24_1 5_555 56_7 yes
Fe(1) Fe(4) Fe(3) S(2) -34.93(2) 0_555 24_1 5_555 56_7 yes
Fe(1) Fe(4) Fe(3) S(4) 62.58(3) 0_555 24_1 5_555 56_7 yes
Fe(1) Fe(4) Fe(3) N(2) 161.13(9) 0_555 24_1 5_555 56_7 yes
Fe(1) Fe(4) S(1) Fe(2) -37.11(2) 0_555 24_1 5_555 56_7 yes
Fe(1) Fe(4) S(1) Fe(2) 59.83(5) 0_555 24_1 5_555 56_7 yes
Fe(1) Fe(4) S(1) Fe(3) 38.23(2) 0_555 24_1 5_555 56_7 yes
Fe(1) Fe(4) S(1) Fe(3) -54.00(5) 0_555 24_1 5_555 56_7 yes
Fe(1) Fe(4) S(1) Fe(4) -178.31(2) 0_555 24_1 5_555 56_7 yes
Fe(1) Fe(4) S(3) Fe(2) 80.55(2) 0_555 24_1 5_555 56_7 yes
Fe(1) Fe(4) S(4) Fe(3) -80.29(2) 0_555 24_1 5_555 56_7 yes
Fe(1) Fe(4) S(5) C(13) -4.5(1) 0_555 24_1 5_555 56_7 yes
Fe(1) S(2) Fe(2) Fe(3) -79.74(2) 0_555 24_1 5_555 56_7 yes
Fe(1) S(2) Fe(2) Fe(3) -153.85(2) 0_555 24_1 5_555 56_7 yes
Fe(1) S(2) Fe(2) Fe(4) -39.15(2) 0_555 24_1 5_555 56_7 yes
Fe(1) S(2) Fe(2) S(1) -95.88(3) 0_555 24_1 5_555 56_7 yes
Fe(1) S(2) Fe(2) S(3) 16.29(3) 0_555 24_1 5_555 56_7 yes
Fe(1) S(2) Fe(2) N(2) 154.57(8) 0_555 24_1 5_555 56_7 yes
Fe(1) S(2) Fe(3) Fe(2) 79.48(2) 0_555 24_1 5_555 56_7 yes
Fe(1) S(2) Fe(3) Fe(2) 152.41(2) 0_555 24_1 5_555 56_7 yes
Fe(1) S(2) Fe(3) Fe(4) 39.09(2) 0_555 24_1 5_555 56_7 yes
Fe(1) S(2) Fe(3) S(1) 95.35(3) 0_555 24_1 5_555 56_7 yes
Fe(1) S(2) Fe(3) S(4) -15.42(3) 0_555 24_1 5_555 56_7 yes
Fe(1) S(2) Fe(3) N(2) -154.98(8) 0_555 24_1 5_555 56_7 yes
Fe(1) S(3) Fe(2) Fe(3) 38.96(2) 0_555 24_1 5_555 56_7 yes
Fe(1) S(3) Fe(2) Fe(3) 146.58(4) 0_555 24_1 5_555 56_7 yes
Fe(1) S(3) Fe(2) Fe(4) 77.28(2) 0_555 24_1 5_555 56_7 yes
Fe(1) S(3) Fe(2) S(1) 96.59(3) 0_555 24_1 5_555 56_7 yes
Fe(1) S(3) Fe(2) S(2) -16.29(3) 0_555 24_1 5_555 56_7 yes
Fe(1) S(3) Fe(2) N(2) -154.41(8) 0_555 24_1 5_555 56_7 yes
Fe(1) S(3) Fe(4) Fe(2) -80.55(2) 0_555 24_1 5_555 56_7 yes
Fe(1) S(3) Fe(4) Fe(3) -41.03(2) 0_555 24_1 5_555 56_7 yes
Fe(1) S(3) Fe(4) S(1) -100.18(3) 0_555 24_1 5_555 56_7 yes
Fe(1) S(3) Fe(4) S(4) 16.14(3) 0_555 24_1 5_555 56_7 yes
Fe(1) S(3) Fe(4) S(5) 152.45(3) 0_555 24_1 5_555 56_7 yes
Fe(1) S(4) Fe(3) Fe(2) -39.42(2) 0_555 24_1 5_555 56_7 yes
Fe(1) S(4) Fe(3) Fe(2) -145.12(4) 0_555 24_1 5_555 56_7 yes
Fe(1) S(4) Fe(3) Fe(4) -77.59(2) 0_555 24_1 5_555 56_7 yes
Fe(1) S(4) Fe(3) S(1) -95.88(2) 0_555 24_1 5_555 56_7 yes
Fe(1) S(4) Fe(3) S(2) 15.40(3) 0_555 24_1 5_555 56_7 yes
Fe(1) S(4) Fe(3) N(2) 157.60(8) 0_555 24_1 5_555 56_7 yes
Fe(1) S(4) Fe(4) Fe(2) 40.55(2) 0_555 24_1 5_555 56_7 yes
Fe(1) S(4) Fe(4) Fe(3) 80.29(2) 0_555 24_1 5_555 56_7 yes
Fe(1) S(4) Fe(4) S(1) 99.32(3) 0_555 24_1 5_555 56_7 yes
Fe(1) S(4) Fe(4) S(3) -16.08(3) 0_555 24_1 5_555 56_7 yes
Fe(1) S(4) Fe(4) S(5) -151.93(3) 0_555 24_1 5_555 56_7 yes
Fe(1) N(1) Si(1) C(1) 60.8(2) 0_555 24_1 5_555 56_7 yes
Fe(1) N(1) Si(1) C(2) 178.4(2) 0_555 24_1 5_555 56_7 yes
Fe(1) N(1) Si(1) C(3) -62.9(2) 0_555 24_1 5_555 56_7 yes
Fe(1) N(1) Si(2) C(4) 32.1(2) 0_555 24_1 5_555 56_7 yes
Fe(1) N(1) Si(2) C(5) 150.8(2) 0_555 24_1 5_555 56_7 yes
Fe(1) N(1) Si(2) C(6) -89.0(2) 0_555 24_1 5_555 56_7 yes
Fe(2) Fe(3) Fe(2) Fe(3) 2.56(2) 0_555 24_1 5_555 56_7 yes
Fe(2) Fe(3) Fe(2) Fe(4) -54.70(2) 0_555 24_1 5_555 56_7 yes
Fe(2) Fe(3) Fe(2) S(1) -44.41(2) 0_555 24_1 5_555 56_7 yes
Fe(2) Fe(3) Fe(2) S(2) 53.67(3) 0_555 24_1 5_555 56_7 yes
Fe(2) Fe(3) Fe(2) S(3) -108.43(5) 0_555 24_1 5_555 56_7 yes
Fe(2) Fe(3) Fe(2) N(2) 168.06(9) 0_555 24_1 5_555 56_7 yes
Fe(2) Fe(3) Fe(4) S(1) 66.57(2) 0_555 24_1 5_555 56_7 yes
Fe(2) Fe(3) Fe(4) S(3) -36.31(2) 0_555 24_1 5_555 56_7 yes
Fe(2) Fe(3) Fe(4) S(4) -134.98(3) 0_555 24_1 5_555 56_7 yes
Fe(2) Fe(3) Fe(4) S(5) 126.59(4) 0_555 24_1 5_555 56_7 yes
Fe(2) Fe(3) S(1) Fe(3) 61.52(2) 0_555 24_1 5_555 56_7 yes
Fe(2) Fe(3) S(1) Fe(4) -74.01(2) 0_555 24_1 5_555 56_7 yes
Fe(2) Fe(3) S(1) Fe(4) 137.89(6) 0_555 24_1 5_555 56_7 yes
Fe(2) Fe(3) S(4) Fe(4) 38.18(2) 0_555 24_1 5_555 56_7 yes
Fe(2) Fe(3) N(2) Si(3) -129.67(9) 0_555 24_1 5_555 56_7 yes
Fe(2) Fe(3) N(2) Si(4) 90.9(1) 0_555 24_1 5_555 56_7 yes
Fe(2) Fe(3) Fe(2) Fe(3) -2.48(2) 0_555 24_1 5_555 56_7 yes
Fe(2) Fe(3) Fe(2) Fe(4) 110.32(2) 0_555 24_1 5_555 56_7 yes
Fe(2) Fe(3) Fe(2) S(1) 43.52(2) 0_555 24_1 5_555 56_7 yes
Fe(2) Fe(3) Fe(2) S(2) -117.84(3) 0_555 24_1 5_555 56_7 yes
Fe(2) Fe(3) Fe(2) S(3) 146.17(2) 0_555 24_1 5_555 56_7 yes
Fe(2) Fe(3) Fe(2) N(2) -17.61(10) 0_555 24_1 5_555 56_7 yes
Fe(2) Fe(3) Fe(4) S(1) -12.98(2) 0_555 24_1 5_555 56_7 yes
Fe(2) Fe(3) Fe(4) S(3) -115.86(3) 0_555 24_1 5_555 56_7 yes
Fe(2) Fe(3) Fe(4) S(4) 145.47(3) 0_555 24_1 5_555 56_7 yes
Fe(2) Fe(3) Fe(4) S(5) 47.03(4) 0_555 24_1 5_555 56_7 yes
Fe(2) Fe(3) S(1) Fe(3) -59.87(2) 0_555 24_1 5_555 56_7 yes
Fe(2) Fe(3) S(1) Fe(4) 16.51(4) 0_555 24_1 5_555 56_7 yes
Fe(2) Fe(3) S(1) Fe(4) 164.60(3) 0_555 24_1 5_555 56_7 yes
Fe(2) Fe(3) S(4) Fe(4) -67.53(5) 0_555 24_1 5_555 56_7 yes
Fe(2) Fe(3) N(2) Si(3) -112.2(1) 0_555 24_1 5_555 56_7 yes
Fe(2) Fe(3) N(2) Si(4) 108.3(2) 0_555 24_1 5_555 56_7 yes
Fe(2) Fe(4) Fe(1) S(2) -34.82(2) 0_555 24_1 5_555 56_7 yes
Fe(2) Fe(4) Fe(1) S(3) 64.62(3) 0_555 24_1 5_555 56_7 yes
Fe(2) Fe(4) Fe(1) S(4) -134.91(3) 0_555 24_1 5_555 56_7 yes
Fe(2) Fe(4) Fe(1) N(1) 148.9(1) 0_555 24_1 5_555 56_7 yes
Fe(2) Fe(4) Fe(3) S(1) -66.57(2) 0_555 24_1 5_555 56_7 yes
Fe(2) Fe(4) Fe(3) S(2) 37.47(2) 0_555 24_1 5_555 56_7 yes
Fe(2) Fe(4) Fe(3) S(4) 134.98(3) 0_555 24_1 5_555 56_7 yes
Fe(2) Fe(4) Fe(3) N(2) -126.47(9) 0_555 24_1 5_555 56_7 yes
Fe(2) Fe(4) S(1) Fe(3) 75.33(2) 0_555 24_1 5_555 56_7 yes
Fe(2) Fe(4) S(1) Fe(3) -16.89(4) 0_555 24_1 5_555 56_7 yes
Fe(2) Fe(4) S(1) Fe(4) -141.21(2) 0_555 24_1 5_555 56_7 yes
Fe(2) Fe(4) S(4) Fe(3) -39.74(2) 0_555 24_1 5_555 56_7 yes
Fe(2) Fe(4) S(5) C(13) -135.7(1) 0_555 24_1 5_555 56_7 yes
Fe(2) S(1) Fe(2) Fe(3) 58.26(2) 0_555 24_1 5_555 56_7 yes
Fe(2) S(1) Fe(2) Fe(3) -59.81(2) 0_555 24_1 5_555 56_7 yes
Fe(2) S(1) Fe(2) Fe(4) -133.54(2) 0_555 24_1 5_555 56_7 yes
Fe(2) S(1) Fe(2) S(2) -44.05(2) 0_555 24_1 5_555 56_7 yes
Fe(2) S(1) Fe(2) S(3) -152.59(3) 0_555 24_1 5_555 56_7 yes
Fe(2) S(1) Fe(2) N(2) 81.70(7) 0_555 24_1 5_555 56_7 yes
Fe(2) S(1) Fe(3) Fe(4) 74.01(2) 0_555 24_1 5_555 56_7 yes
Fe(2) S(1) Fe(3) S(2) -15.60(3) 0_555 24_1 5_555 56_7 yes
Fe(2) S(1) Fe(3) S(4) 91.93(3) 0_555 24_1 5_555 56_7 yes
Fe(2) S(1) Fe(3) N(2) -144.75(7) 0_555 24_1 5_555 56_7 yes
Fe(2) S(1) Fe(3) Fe(4) -164.60(3) 0_555 24_1 5_555 56_7 yes
Fe(2) S(1) Fe(3) S(2) 105.79(3) 0_555 24_1 5_555 56_7 yes
Fe(2) S(1) Fe(3) S(4) -146.69(3) 0_555 24_1 5_555 56_7 yes
Fe(2) S(1) Fe(3) N(2) -23.36(7) 0_555 24_1 5_555 56_7 yes
Fe(2) S(1) Fe(4) Fe(3) -75.33(2) 0_555 24_1 5_555 56_7 yes
Fe(2) S(1) Fe(4) S(3) 19.25(3) 0_555 24_1 5_555 56_7 yes
Fe(2) S(1) Fe(4) S(4) -94.00(3) 0_555 24_1 5_555 56_7 yes
Fe(2) S(1) Fe(4) S(5) 141.92(3) 0_555 24_1 5_555 56_7 yes
Fe(2) S(1) Fe(4) Fe(3) 21.60(4) 0_555 24_1 5_555 56_7 yes
Fe(2) S(1) Fe(4) S(3) 116.18(5) 0_555 24_1 5_555 56_7 yes
Fe(2) S(1) Fe(4) S(4) 2.94(6) 0_555 24_1 5_555 56_7 yes
Fe(2) S(1) Fe(4) S(5) -121.14(5) 0_555 24_1 5_555 56_7 yes
Fe(2) S(2) Fe(1) Fe(4) 37.32(2) 0_555 24_1 5_555 56_7 yes
Fe(2) S(2) Fe(1) S(3) -16.32(3) 0_555 24_1 5_555 56_7 yes
Fe(2) S(2) Fe(1) S(4) 90.36(3) 0_555 24_1 5_555 56_7 yes
Fe(2) S(2) Fe(1) N(1) -145.11(9) 0_555 24_1 5_555 56_7 yes
Fe(2) S(2) Fe(3) Fe(4) -40.39(2) 0_555 24_1 5_555 56_7 yes
Fe(2) S(2) Fe(3) S(1) 15.87(3) 0_555 24_1 5_555 56_7 yes
Fe(2) S(2) Fe(3) S(4) -94.90(3) 0_555 24_1 5_555 56_7 yes
Fe(2) S(2) Fe(3) N(2) 125.54(8) 0_555 24_1 5_555 56_7 yes
Fe(2) S(3) Fe(1) Fe(4) -73.71(2) 0_555 24_1 5_555 56_7 yes
Fe(2) S(3) Fe(1) S(2) 16.32(3) 0_555 24_1 5_555 56_7 yes
Fe(2) S(3) Fe(1) S(4) -89.52(3) 0_555 24_1 5_555 56_7 yes
Fe(2) S(3) Fe(1) N(1) 146.36(8) 0_555 24_1 5_555 56_7 yes
Fe(2) S(3) Fe(4) Fe(3) 39.52(2) 0_555 24_1 5_555 56_7 yes
Fe(2) S(3) Fe(4) S(1) -19.63(3) 0_555 24_1 5_555 56_7 yes
Fe(2) S(3) Fe(4) S(4) 96.69(3) 0_555 24_1 5_555 56_7 yes
Fe(2) S(3) Fe(4) S(5) -127.00(3) 0_555 24_1 5_555 56_7 yes
Fe(2) N(2) Fe(3) Fe(4) 71.3(1) 0_555 24_1 5_555 56_7 yes
Fe(2) N(2) Fe(3) S(1) 25.80(7) 0_555 24_1 5_555 56_7 yes
Fe(2) N(2) Fe(3) S(2) -89.19(8) 0_555 24_1 5_555 56_7 yes
Fe(2) N(2) Fe(3) S(4) 137.97(5) 0_555 24_1 5_555 56_7 yes
Fe(2) N(2) Si(3) C(7) -40.5(2) 0_555 24_1 5_555 56_7 yes
Fe(2) N(2) Si(3) C(8) 77.9(2) 0_555 24_1 5_555 56_7 yes
Fe(2) N(2) Si(3) C(9) -160.9(1) 0_555 24_1 5_555 56_7 yes
Fe(2) N(2) Si(4) C(10) -169.1(2) 0_555 24_1 5_555 56_7 yes
Fe(2) N(2) Si(4) C(11) 71.5(2) 0_555 24_1 5_555 56_7 yes
Fe(2) N(2) Si(4) C(12) -49.1(2) 0_555 24_1 5_555 56_7 yes
Fe(3) Fe(2) Fe(3) Fe(2) 2.56(2) 0_555 24_1 5_555 56_7 yes
Fe(3) Fe(2) Fe(3) Fe(4) 60.18(2) 0_555 24_1 5_555 56_7 yes
Fe(3) Fe(2) Fe(3) S(1) 46.96(2) 0_555 24_1 5_555 56_7 yes
Fe(3) Fe(2) Fe(3) S(2) -47.86(3) 0_555 24_1 5_555 56_7 yes
Fe(3) Fe(2) Fe(3) S(4) 111.45(4) 0_555 24_1 5_555 56_7 yes
Fe(3) Fe(2) Fe(3) N(2) -165.50(9) 0_555 24_1 5_555 56_7 yes
Fe(3) Fe(2) Fe(4) S(1) -67.42(2) 0_555 24_1 5_555 56_7 yes
Fe(3) Fe(2) Fe(4) S(3) 135.16(3) 0_555 24_1 5_555 56_7 yes
Fe(3) Fe(2) Fe(4) S(4) 36.79(2) 0_555 24_1 5_555 56_7 yes
Fe(3) Fe(2) Fe(4) S(5) -127.75(4) 0_555 24_1 5_555 56_7 yes
Fe(3) Fe(2) S(1) Fe(4) 73.73(2) 0_555 24_1 5_555 56_7 yes
Fe(3) Fe(2) S(1) Fe(4) -139.13(6) 0_555 24_1 5_555 56_7 yes
Fe(3) Fe(2) S(3) Fe(4) -38.31(2) 0_555 24_1 5_555 56_7 yes
Fe(3) Fe(2) N(2) Si(3) 131.07(9) 0_555 24_1 5_555 56_7 yes
Fe(3) Fe(2) N(2) Si(4) -98.6(1) 0_555 24_1 5_555 56_7 yes
Fe(3) Fe(2) Fe(3) Fe(2) -2.48(2) 0_555 24_1 5_555 56_7 yes
Fe(3) Fe(2) Fe(3) Fe(4) -112.80(2) 0_555 24_1 5_555 56_7 yes
Fe(3) Fe(2) Fe(3) S(1) -46.00(2) 0_555 24_1 5_555 56_7 yes
Fe(3) Fe(2) Fe(3) S(2) 115.36(3) 0_555 24_1 5_555 56_7 yes
Fe(3) Fe(2) Fe(3) S(4) -148.21(2) 0_555 24_1 5_555 56_7 yes
Fe(3) Fe(2) Fe(3) N(2) 10.24(10) 0_555 24_1 5_555 56_7 yes
Fe(3) Fe(2) Fe(4) S(1) 10.17(2) 0_555 24_1 5_555 56_7 yes
Fe(3) Fe(2) Fe(4) S(3) -147.25(3) 0_555 24_1 5_555 56_7 yes
Fe(3) Fe(2) Fe(4) S(4) 114.39(3) 0_555 24_1 5_555 56_7 yes
Fe(3) Fe(2) Fe(4) S(5) -50.16(4) 0_555 24_1 5_555 56_7 yes
Fe(3) Fe(2) S(1) Fe(4) -21.06(4) 0_555 24_1 5_555 56_7 yes
Fe(3) Fe(2) S(1) Fe(4) -168.20(3) 0_555 24_1 5_555 56_7 yes
Fe(3) Fe(2) N(2) Si(3) 110.3(1) 0_555 24_1 5_555 56_7 yes
Fe(3) Fe(2) N(2) Si(4) -119.4(1) 0_555 24_1 5_555 56_7 yes
Fe(3) Fe(4) Fe(1) S(2) 34.94(2) 0_555 24_1 5_555 56_7 yes
Fe(3) Fe(4) Fe(1) S(3) 134.38(3) 0_555 24_1 5_555 56_7 yes
Fe(3) Fe(4) Fe(1) S(4) -65.16(3) 0_555 24_1 5_555 56_7 yes
Fe(3) Fe(4) Fe(1) N(1) -141.4(1) 0_555 24_1 5_555 56_7 yes
Fe(3) Fe(4) Fe(2) S(1) 67.42(2) 0_555 24_1 5_555 56_7 yes
Fe(3) Fe(4) Fe(2) S(2) -37.70(2) 0_555 24_1 5_555 56_7 yes
Fe(3) Fe(4) Fe(2) S(3) -135.16(3) 0_555 24_1 5_555 56_7 yes
Fe(3) Fe(4) Fe(2) N(2) 124.9(1) 0_555 24_1 5_555 56_7 yes
Fe(3) Fe(4) S(1) Fe(4) 143.46(2) 0_555 24_1 5_555 56_7 yes
Fe(3) Fe(4) S(5) C(13) 130.8(1) 0_555 24_1 5_555 56_7 yes
Fe(3) S(1) Fe(2) Fe(4) -73.73(2) 0_555 24_1 5_555 56_7 yes
Fe(3) S(1) Fe(2) S(2) 15.76(3) 0_555 24_1 5_555 56_7 yes
Fe(3) S(1) Fe(2) S(3) -92.79(3) 0_555 24_1 5_555 56_7 yes
Fe(3) S(1) Fe(2) N(2) 141.50(7) 0_555 24_1 5_555 56_7 yes
Fe(3) S(1) Fe(2) Fe(4) 168.20(3) 0_555 24_1 5_555 56_7 yes
Fe(3) S(1) Fe(2) S(2) -102.31(3) 0_555 24_1 5_555 56_7 yes
Fe(3) S(1) Fe(2) S(3) 149.15(3) 0_555 24_1 5_555 56_7 yes
Fe(3) S(1) Fe(2) N(2) 23.44(7) 0_555 24_1 5_555 56_7 yes
Fe(3) S(1) Fe(3) Fe(4) 135.53(2) 0_555 24_1 5_555 56_7 yes
Fe(3) S(1) Fe(3) S(2) 45.92(2) 0_555 24_1 5_555 56_7 yes
Fe(3) S(1) Fe(3) S(4) 153.45(3) 0_555 24_1 5_555 56_7 yes
Fe(3) S(1) Fe(3) N(2) -83.23(7) 0_555 24_1 5_555 56_7 yes
Fe(3) S(1) Fe(4) S(3) 94.58(3) 0_555 24_1 5_555 56_7 yes
Fe(3) S(1) Fe(4) S(4) -18.66(3) 0_555 24_1 5_555 56_7 yes
Fe(3) S(1) Fe(4) S(5) -142.75(3) 0_555 24_1 5_555 56_7 yes
Fe(3) S(1) Fe(4) S(3) 2.36(6) 0_555 24_1 5_555 56_7 yes
Fe(3) S(1) Fe(4) S(4) -110.89(5) 0_555 24_1 5_555 56_7 yes
Fe(3) S(1) Fe(4) S(5) 125.03(5) 0_555 24_1 5_555 56_7 yes
Fe(3) S(2) Fe(1) Fe(4) -37.45(2) 0_555 24_1 5_555 56_7 yes
Fe(3) S(2) Fe(1) S(3) -91.10(3) 0_555 24_1 5_555 56_7 yes
Fe(3) S(2) Fe(1) S(4) 15.58(3) 0_555 24_1 5_555 56_7 yes
Fe(3) S(2) Fe(1) N(1) 140.11(9) 0_555 24_1 5_555 56_7 yes
Fe(3) S(2) Fe(2) Fe(4) 40.59(2) 0_555 24_1 5_555 56_7 yes
Fe(3) S(2) Fe(2) S(1) -16.14(3) 0_555 24_1 5_555 56_7 yes
Fe(3) S(2) Fe(2) S(3) 96.03(3) 0_555 24_1 5_555 56_7 yes
Fe(3) S(2) Fe(2) N(2) -125.70(8) 0_555 24_1 5_555 56_7 yes
Fe(3) S(4) Fe(1) Fe(4) 73.97(2) 0_555 24_1 5_555 56_7 yes
Fe(3) S(4) Fe(1) S(2) -15.54(3) 0_555 24_1 5_555 56_7 yes
Fe(3) S(4) Fe(1) S(3) 89.91(3) 0_555 24_1 5_555 56_7 yes
Fe(3) S(4) Fe(1) N(1) -143.67(8) 0_555 24_1 5_555 56_7 yes
Fe(3) S(4) Fe(4) S(1) 19.03(3) 0_555 24_1 5_555 56_7 yes
Fe(3) S(4) Fe(4) S(3) -96.38(3) 0_555 24_1 5_555 56_7 yes
Fe(3) S(4) Fe(4) S(5) 127.77(3) 0_555 24_1 5_555 56_7 yes
Fe(3) N(2) Fe(2) Fe(4) -70.6(1) 0_555 24_1 5_555 56_7 yes
Fe(3) N(2) Fe(2) S(1) -26.13(7) 0_555 24_1 5_555 56_7 yes
Fe(3) N(2) Fe(2) S(2) 89.31(8) 0_555 24_1 5_555 56_7 yes
Fe(3) N(2) Fe(2) S(3) -140.52(5) 0_555 24_1 5_555 56_7 yes
Fe(3) N(2) Si(3) C(7) 52.9(2) 0_555 24_1 5_555 56_7 yes
Fe(3) N(2) Si(3) C(8) 171.3(2) 0_555 24_1 5_555 56_7 yes
Fe(3) N(2) Si(3) C(9) -67.4(2) 0_555 24_1 5_555 56_7 yes
Fe(3) N(2) Si(4) C(10) 96.0(2) 0_555 24_1 5_555 56_7 yes
Fe(3) N(2) Si(4) C(11) -23.4(2) 0_555 24_1 5_555 56_7 yes
Fe(3) N(2) Si(4) C(12) -144.1(2) 0_555 24_1 5_555 56_7 yes
Fe(4) Fe(1) N(1) Si(1) -62.9(2) 0_555 24_1 5_555 56_7 yes
Fe(4) Fe(1) N(1) Si(2) 98.4(2) 0_555 24_1 5_555 56_7 yes
Fe(4) Fe(2) Fe(3) S(1) 66.80(2) 0_555 24_1 5_555 56_7 yes
Fe(4) Fe(2) Fe(3) S(2) -131.84(3) 0_555 24_1 5_555 56_7 yes
Fe(4) Fe(2) Fe(3) S(4) -35.41(2) 0_555 24_1 5_555 56_7 yes
Fe(4) Fe(2) Fe(3) N(2) 123.04(10) 0_555 24_1 5_555 56_7 yes
Fe(4) Fe(2) Fe(3) S(1) -10.29(2) 0_555 24_1 5_555 56_7 yes
Fe(4) Fe(2) Fe(3) S(2) -105.11(3) 0_555 24_1 5_555 56_7 yes
Fe(4) Fe(2) Fe(3) S(4) 54.19(5) 0_555 24_1 5_555 56_7 yes
Fe(4) Fe(2) Fe(3) N(2) 137.25(9) 0_555 24_1 5_555 56_7 yes
Fe(4) Fe(2) N(2) Si(3) 39.7(2) 0_555 24_1 5_555 56_7 yes
Fe(4) Fe(2) N(2) Si(4) 170.08(6) 0_555 24_1 5_555 56_7 yes
Fe(4) Fe(3) Fe(2) S(1) -66.80(2) 0_555 24_1 5_555 56_7 yes
Fe(4) Fe(3) Fe(2) S(2) 131.84(3) 0_555 24_1 5_555 56_7 yes
Fe(4) Fe(3) Fe(2) S(3) 35.85(2) 0_555 24_1 5_555 56_7 yes
Fe(4) Fe(3) Fe(2) N(2) -127.92(9) 0_555 24_1 5_555 56_7 yes
Fe(4) Fe(3) Fe(2) S(1) 13.21(2) 0_555 24_1 5_555 56_7 yes
Fe(4) Fe(3) Fe(2) S(2) 111.29(3) 0_555 24_1 5_555 56_7 yes
Fe(4) Fe(3) Fe(2) S(3) -50.81(5) 0_555 24_1 5_555 56_7 yes
Fe(4) Fe(3) Fe(2) N(2) -134.32(9) 0_555 24_1 5_555 56_7 yes
Fe(4) Fe(3) N(2) Si(3) -40.9(2) 0_555 24_1 5_555 56_7 yes
Fe(4) Fe(3) N(2) Si(4) 179.68(7) 0_555 24_1 5_555 56_7 yes
Fe(4) S(1) Fe(2) S(2) 89.50(3) 0_555 24_1 5_555 56_7 yes
Fe(4) S(1) Fe(2) S(3) -19.05(3) 0_555 24_1 5_555 56_7 yes
Fe(4) S(1) Fe(2) N(2) -144.76(7) 0_555 24_1 5_555 56_7 yes
Fe(4) S(1) Fe(2) S(2) -123.37(5) 0_555 24_1 5_555 56_7 yes
Fe(4) S(1) Fe(2) S(3) 128.08(5) 0_555 24_1 5_555 56_7 yes
Fe(4) S(1) Fe(2) N(2) 2.37(9) 0_555 24_1 5_555 56_7 yes
Fe(4) S(1) Fe(3) S(2) -89.61(3) 0_555 24_1 5_555 56_7 yes
Fe(4) S(1) Fe(3) S(4) 17.92(3) 0_555 24_1 5_555 56_7 yes
Fe(4) S(1) Fe(3) N(2) 141.24(7) 0_555 24_1 5_555 56_7 yes
Fe(4) S(1) Fe(3) S(2) 122.29(5) 0_555 24_1 5_555 56_7 yes
Fe(4) S(1) Fe(3) S(4) -130.18(5) 0_555 24_1 5_555 56_7 yes
Fe(4) S(1) Fe(3) N(2) -6.86(9) 0_555 24_1 5_555 56_7 yes
Fe(4) S(1) Fe(4) S(3) -121.96(3) 0_555 24_1 5_555 56_7 yes
Fe(4) S(1) Fe(4) S(4) 124.80(3) 0_555 24_1 5_555 56_7 yes
Fe(4) S(1) Fe(4) S(5) 0.71(2) 0_555 24_1 5_555 56_7 yes
Fe(4) S(3) Fe(1) S(2) 90.03(3) 0_555 24_1 5_555 56_7 yes
Fe(4) S(3) Fe(1) S(4) -15.82(3) 0_555 24_1 5_555 56_7 yes
Fe(4) S(3) Fe(1) N(1) -139.94(8) 0_555 24_1 5_555 56_7 yes
Fe(4) S(3) Fe(2) S(1) 19.32(3) 0_555 24_1 5_555 56_7 yes
Fe(4) S(3) Fe(2) S(2) -93.56(3) 0_555 24_1 5_555 56_7 yes
Fe(4) S(3) Fe(2) N(2) 128.32(8) 0_555 24_1 5_555 56_7 yes
Fe(4) S(4) Fe(1) S(2) -89.51(3) 0_555 24_1 5_555 56_7 yes
Fe(4) S(4) Fe(1) S(3) 15.94(3) 0_555 24_1 5_555 56_7 yes
Fe(4) S(4) Fe(1) N(1) 142.37(8) 0_555 24_1 5_555 56_7 yes
Fe(4) S(4) Fe(3) S(1) -18.29(3) 0_555 24_1 5_555 56_7 yes
Fe(4) S(4) Fe(3) S(2) 93.00(3) 0_555 24_1 5_555 56_7 yes
Fe(4) S(4) Fe(3) N(2) -124.81(8) 0_555 24_1 5_555 56_7 yes
Fe(4) S(5) C(13) N(3) 101.3(2) 0_555 24_1 5_555 56_7 yes
Fe(4) S(5) C(13) N(4) -79.9(2) 0_555 24_1 5_555 56_7 yes
S(1) Fe(2) Fe(3) S(2) 161.37(3) 0_555 24_1 5_555 56_7 yes
S(1) Fe(2) Fe(3) S(4) -102.21(3) 0_555 24_1 5_555 56_7 yes
S(1) Fe(2) Fe(3) N(2) 56.24(10) 0_555 24_1 5_555 56_7 yes
S(1) Fe(2) Fe(3) S(2) -94.82(3) 0_555 24_1 5_555 56_7 yes
S(1) Fe(2) Fe(3) S(4) 64.48(5) 0_555 24_1 5_555 56_7 yes
S(1) Fe(2) Fe(3) N(2) 147.54(9) 0_555 24_1 5_555 56_7 yes
S(1) Fe(2) Fe(4) S(3) -157.42(3) 0_555 24_1 5_555 56_7 yes
S(1) Fe(2) Fe(4) S(4) 104.22(3) 0_555 24_1 5_555 56_7 yes
S(1) Fe(2) Fe(4) S(5) -60.33(4) 0_555 24_1 5_555 56_7 yes
S(1) Fe(2) N(2) Si(3) 84.2(1) 0_555 24_1 5_555 56_7 yes
S(1) Fe(2) N(2) Si(4) -145.5(1) 0_555 24_1 5_555 56_7 yes
S(1) Fe(2) Fe(3) S(2) -94.82(3) 0_555 24_1 5_555 56_7 yes
S(1) Fe(2) Fe(3) S(4) 64.48(5) 0_555 24_1 5_555 56_7 yes
S(1) Fe(2) Fe(3) N(2) 147.54(9) 0_555 24_1 5_555 56_7 yes
S(1) Fe(2) Fe(3) S(2) 161.37(3) 0_555 24_1 5_555 56_7 yes
S(1) Fe(2) Fe(3) S(4) -102.21(3) 0_555 24_1 5_555 56_7 yes
S(1) Fe(2) Fe(3) N(2) 56.24(10) 0_555 24_1 5_555 56_7 yes
S(1) Fe(2) Fe(4) S(3) -157.42(3) 0_555 24_1 5_555 56_7 yes
S(1) Fe(2) Fe(4) S(4) 104.22(3) 0_555 24_1 5_555 56_7 yes
S(1) Fe(2) Fe(4) S(5) -60.33(4) 0_555 24_1 5_555 56_7 yes
S(1) Fe(2) N(2) Si(3) 84.2(1) 0_555 24_1 5_555 56_7 yes
S(1) Fe(2) N(2) Si(4) -145.5(1) 0_555 24_1 5_555 56_7 yes
S(1) Fe(3) Fe(2) S(2) -161.37(3) 0_555 24_1 5_555 56_7 yes
S(1) Fe(3) Fe(2) S(3) 102.65(3) 0_555 24_1 5_555 56_7 yes
S(1) Fe(3) Fe(2) N(2) -61.13(9) 0_555 24_1 5_555 56_7 yes
S(1) Fe(3) Fe(2) S(2) 98.08(3) 0_555 24_1 5_555 56_7 yes
S(1) Fe(3) Fe(2) S(3) -64.03(5) 0_555 24_1 5_555 56_7 yes
S(1) Fe(3) Fe(2) N(2) -147.54(9) 0_555 24_1 5_555 56_7 yes
S(1) Fe(3) Fe(4) S(3) -102.88(3) 0_555 24_1 5_555 56_7 yes
S(1) Fe(3) Fe(4) S(4) 158.45(3) 0_555 24_1 5_555 56_7 yes
S(1) Fe(3) Fe(4) S(5) 60.01(4) 0_555 24_1 5_555 56_7 yes
S(1) Fe(3) N(2) Si(3) -86.4(1) 0_555 24_1 5_555 56_7 yes
S(1) Fe(3) N(2) Si(4) 134.1(1) 0_555 24_1 5_555 56_7 yes
S(1) Fe(3) Fe(2) S(2) 98.08(3) 0_555 24_1 5_555 56_7 yes
S(1) Fe(3) Fe(2) S(3) -64.03(5) 0_555 24_1 5_555 56_7 yes
S(1) Fe(3) Fe(2) N(2) -147.54(9) 0_555 24_1 5_555 56_7 yes
S(1) Fe(3) Fe(2) S(2) -161.37(3) 0_555 24_1 5_555 56_7 yes
S(1) Fe(3) Fe(2) S(3) 102.65(3) 0_555 24_1 5_555 56_7 yes
S(1) Fe(3) Fe(2) N(2) -61.13(9) 0_555 24_1 5_555 56_7 yes
S(1) Fe(3) Fe(4) S(3) -102.88(3) 0_555 24_1 5_555 56_7 yes
S(1) Fe(3) Fe(4) S(4) 158.45(3) 0_555 24_1 5_555 56_7 yes
S(1) Fe(3) Fe(4) S(5) 60.01(4) 0_555 24_1 5_555 56_7 yes
S(1) Fe(3) N(2) Si(3) -86.4(1) 0_555 24_1 5_555 56_7 yes
S(1) Fe(3) N(2) Si(4) 134.1(1) 0_555 24_1 5_555 56_7 yes
S(1) Fe(4) Fe(1) S(2) -0.54(3) 0_555 24_1 5_555 56_7 yes
S(1) Fe(4) Fe(1) S(3) 98.90(3) 0_555 24_1 5_555 56_7 yes
S(1) Fe(4) Fe(1) S(4) -100.63(3) 0_555 24_1 5_555 56_7 yes
S(1) Fe(4) Fe(1) N(1) -176.8(1) 0_555 24_1 5_555 56_7 yes
S(1) Fe(4) Fe(2) S(2) -105.12(3) 0_555 24_1 5_555 56_7 yes
S(1) Fe(4) Fe(2) S(3) 157.42(3) 0_555 24_1 5_555 56_7 yes
S(1) Fe(4) Fe(2) N(2) 57.5(1) 0_555 24_1 5_555 56_7 yes
S(1) Fe(4) Fe(3) S(2) 104.04(3) 0_555 24_1 5_555 56_7 yes
S(1) Fe(4) Fe(3) S(4) -158.45(3) 0_555 24_1 5_555 56_7 yes
S(1) Fe(4) Fe(3) N(2) -59.90(9) 0_555 24_1 5_555 56_7 yes
S(1) Fe(4) S(5) C(13) 177.7(1) 0_555 24_1 5_555 56_7 yes
S(1) Fe(4) Fe(2) S(2) -105.12(3) 0_555 24_1 5_555 56_7 yes
S(1) Fe(4) Fe(2) S(3) 157.42(3) 0_555 24_1 5_555 56_7 yes
S(1) Fe(4) Fe(2) N(2) 57.5(1) 0_555 24_1 5_555 56_7 yes
S(1) Fe(4) Fe(3) S(2) 104.04(3) 0_555 24_1 5_555 56_7 yes
S(1) Fe(4) Fe(3) S(4) -158.45(3) 0_555 24_1 5_555 56_7 yes
S(1) Fe(4) Fe(3) N(2) -59.90(9) 0_555 24_1 5_555 56_7 yes
S(1) Fe(4) S(5) C(13) 177.7(1) 0_555 24_1 5_555 56_7 yes
S(2) Fe(1) Fe(4) S(3) -99.44(3) 0_555 24_1 5_555 56_7 yes
S(2) Fe(1) Fe(4) S(4) 100.10(3) 0_555 24_1 5_555 56_7 yes
S(2) Fe(1) Fe(4) S(5) -178.20(7) 0_555 24_1 5_555 56_7 yes
S(2) Fe(1) N(1) Si(1) 121.3(1) 0_555 24_1 5_555 56_7 yes
S(2) Fe(1) N(1) Si(2) -77.5(1) 0_555 24_1 5_555 56_7 yes
S(2) Fe(2) Fe(3) S(4) 96.43(3) 0_555 24_1 5_555 56_7 yes
S(2) Fe(2) Fe(3) N(2) -105.12(10) 0_555 24_1 5_555 56_7 yes
S(2) Fe(2) Fe(3) S(4) 162.56(5) 0_555 24_1 5_555 56_7 yes
S(2) Fe(2) Fe(3) N(2) -114.38(9) 0_555 24_1 5_555 56_7 yes
S(2) Fe(2) Fe(4) S(3) 97.46(3) 0_555 24_1 5_555 56_7 yes
S(2) Fe(2) Fe(4) S(4) -0.90(3) 0_555 24_1 5_555 56_7 yes
S(2) Fe(2) Fe(4) S(5) -165.45(4) 0_555 24_1 5_555 56_7 yes
S(2) Fe(2) N(2) Si(3) -160.38(8) 0_555 24_1 5_555 56_7 yes
S(2) Fe(2) N(2) Si(4) -30.0(1) 0_555 24_1 5_555 56_7 yes
S(2) Fe(3) Fe(2) S(3) -95.99(3) 0_555 24_1 5_555 56_7 yes
S(2) Fe(3) Fe(2) N(2) 100.24(10) 0_555 24_1 5_555 56_7 yes
S(2) Fe(3) Fe(2) S(3) -158.85(5) 0_555 24_1 5_555 56_7 yes
S(2) Fe(3) Fe(2) N(2) 117.64(9) 0_555 24_1 5_555 56_7 yes
S(2) Fe(3) Fe(4) S(3) 1.16(3) 0_555 24_1 5_555 56_7 yes
S(2) Fe(3) Fe(4) S(4) -97.50(3) 0_555 24_1 5_555 56_7 yes
S(2) Fe(3) Fe(4) S(5) 164.06(4) 0_555 24_1 5_555 56_7 yes
S(2) Fe(3) N(2) Si(3) 158.58(8) 0_555 24_1 5_555 56_7 yes
S(2) Fe(3) N(2) Si(4) 19.2(2) 0_555 24_1 5_555 56_7 yes
S(3) Fe(1) Fe(4) S(4) -160.46(4) 0_555 24_1 5_555 56_7 yes
S(3) Fe(1) Fe(4) S(5) -78.76(7) 0_555 24_1 5_555 56_7 yes
S(3) Fe(1) N(1) Si(1) -0.4(2) 0_555 24_1 5_555 56_7 yes
S(3) Fe(1) N(1) Si(2) 160.89(10) 0_555 24_1 5_555 56_7 yes
S(3) Fe(2) Fe(3) S(4) 0.44(3) 0_555 24_1 5_555 56_7 yes
S(3) Fe(2) Fe(3) N(2) 158.89(10) 0_555 24_1 5_555 56_7 yes
S(3) Fe(2) Fe(3) S(4) 0.46(8) 0_555 24_1 5_555 56_7 yes
S(3) Fe(2) Fe(3) N(2) 83.5(1) 0_555 24_1 5_555 56_7 yes
S(3) Fe(2) Fe(4) S(4) -98.36(3) 0_555 24_1 5_555 56_7 yes
S(3) Fe(2) Fe(4) S(5) 97.09(4) 0_555 24_1 5_555 56_7 yes
S(3) Fe(2) N(2) Si(3) -30.2(1) 0_555 24_1 5_555 56_7 yes
S(3) Fe(2) N(2) Si(4) 100.1(1) 0_555 24_1 5_555 56_7 yes
S(3) Fe(4) Fe(1) S(4) 160.46(4) 0_555 24_1 5_555 56_7 yes
S(3) Fe(4) Fe(1) N(1) 84.3(1) 0_555 24_1 5_555 56_7 yes
S(3) Fe(4) Fe(2) N(2) -99.9(1) 0_555 24_1 5_555 56_7 yes
S(3) Fe(4) Fe(3) S(4) 98.67(3) 0_555 24_1 5_555 56_7 yes
S(3) Fe(4) Fe(3) N(2) -162.78(9) 0_555 24_1 5_555 56_7 yes
S(3) Fe(4) S(5) C(13) -68.2(1) 0_555 24_1 5_555 56_7 yes
S(4) Fe(1) Fe(4) S(5) 81.70(7) 0_555 24_1 5_555 56_7 yes
S(4) Fe(1) N(1) Si(1) -119.5(1) 0_555 24_1 5_555 56_7 yes
S(4) Fe(1) N(1) Si(2) 41.7(2) 0_555 24_1 5_555 56_7 yes
S(4) Fe(3) Fe(2) N(2) -163.33(9) 0_555 24_1 5_555 56_7 yes
S(4) Fe(3) Fe(2) N(2) -83.05(10) 0_555 24_1 5_555 56_7 yes
S(4) Fe(3) Fe(4) S(5) -98.44(5) 0_555 24_1 5_555 56_7 yes
S(4) Fe(3) N(2) Si(3) 25.7(1) 0_555 24_1 5_555 56_7 yes
S(4) Fe(3) N(2) Si(4) -113.7(1) 0_555 24_1 5_555 56_7 yes
S(4) Fe(4) Fe(1) N(1) -76.2(1) 0_555 24_1 5_555 56_7 yes
S(4) Fe(4) Fe(2) N(2) 161.7(1) 0_555 24_1 5_555 56_7 yes
S(4) Fe(4) Fe(3) N(2) 98.56(9) 0_555 24_1 5_555 56_7 yes
S(4) Fe(4) S(5) C(13) 61.6(1) 0_555 24_1 5_555 56_7 yes
S(5) Fe(4) Fe(1) N(1) 5.5(2) 0_555 24_1 5_555 56_7 yes
S(5) Fe(4) Fe(2) N(2) -2.8(1) 0_555 24_1 5_555 56_7 yes
S(5) Fe(4) Fe(3) N(2) 0.1(1) 0_555 24_1 5_555 56_7 yes
S(5) C(13) N(3) C(14) -15.2(4) 0_555 24_1 5_555 56_7 yes
S(5) C(13) N(3) C(15) 149.7(3) 0_555 24_1 5_555 56_7 yes
S(5) C(13) N(4) C(16) -17.8(4) 0_555 24_1 5_555 56_7 yes
S(5) C(13) N(4) C(17) 144.6(3) 0_555 24_1 5_555 56_7 yes
Si(1) N(1) Si(2) C(4) -168.7(2) 0_555 24_1 5_555 56_7 yes
Si(1) N(1) Si(2) C(5) -50.0(2) 0_555 24_1 5_555 56_7 yes
Si(1) N(1) Si(2) C(6) 70.2(2) 0_555 24_1 5_555 56_7 yes
Si(2) N(1) Si(1) C(1) -98.3(2) 0_555 24_1 5_555 56_7 yes
Si(2) N(1) Si(1) C(2) 19.3(3) 0_555 24_1 5_555 56_7 yes
Si(2) N(1) Si(1) C(3) 138.0(2) 0_555 24_1 5_555 56_7 yes
Si(3) N(2) Si(4) C(10) -41.1(3) 0_555 24_1 5_555 56_7 yes
Si(3) N(2) Si(4) C(11) -160.5(2) 0_555 24_1 5_555 56_7 yes
Si(3) N(2) Si(4) C(12) 78.9(2) 0_555 24_1 5_555 56_7 yes
Si(4) N(2) Si(3) C(7) -166.5(1) 0_555 24_1 5_555 56_7 yes
Si(4) N(2) Si(3) C(8) -48.1(2) 0_555 24_1 5_555 56_7 yes
Si(4) N(2) Si(3) C(9) 73.2(2) 0_555 24_1 5_555 56_7 yes
N(3) C(13) N(4) C(16) 161.0(3) 0_555 24_1 5_555 56_7 yes
N(3) C(13) N(4) C(17) -36.5(4) 0_555 24_1 5_555 56_7 yes
N(4) C(13) N(3) C(14) 166.0(3) 0_555 24_1 5_555 56_7 yes
N(4) C(13) N(3) C(15) -29.1(5) 0_555 24_1 5_555 56_7 yes
C(18) C(19) C(20) C(21) -179.2(3) 0_555 24_1 5_555 56_7 yes
C(18) C(19) C(20) C(21) -179.2(3) 0_555 24_1 5_555 56_7 yes
C(19) C(20) C(21) C(22) -1.6(6) 0_555 24_1 5_555 56_7 yes
C(19) C(20) C(21) C(22) -1.6(6) 0_555 24_1 5_555 56_7 yes
C(20) C(19) C(20) C(21) 0.8(3) 0_555 24_1 5_555 56_7 yes
C(20) C(21) C(22) C(21) 0.8(3) 0_555 24_1 5_555 56_7 yes
C(20) C(21) C(22) C(21) 0.8(3) 0_555 24_1 5_555 56_7 yes
